data_1531609
loop_
_publ_author_name
'Jacobs, H.'
'Schroeder, F.O.'

_publ_section_title
;
 Penta-ammoniates of aluminium halides: the crystal structures of Al X3 *
 5(N H3) with X = Cl, Br, I
;
_journal_name_full 'Zeitschrift fuer Anorganische und Allgemeine Chemie'
_journal_page_first 951
_journal_page_last 955
_journal_volume 628
_journal_year 2002
_chemical_formula_sum 'Al Cl3 H15 N5'
_chemical_name_systematic '(Al Cl3) (N H3)5'
_space_group_IT_number 62
_symmetry_space_group_name_Hall '-P 2ac 2n'
_symmetry_space_group_name_H-M 'P n m a'
_cell_angle_alpha 90
_cell_angle_beta 90
_cell_angle_gamma 90
_cell_formula_units_Z 4
_cell_length_a 13.405
_cell_length_b 10.458
_cell_length_c 6.74
_cell_volume 944.877
_citation_journal_id_ASTM ZAACAB
_cod_data_source_file Jacobs_ZAACAB_2002_1043.cif
_cod_data_source_block H15Al1Cl3N5
_cod_original_cell_volume 944.8771
_cod_original_formula_sum 'H15 Al1 Cl3 N5'
_cod_database_code 1531609

loop_
_symmetry_equiv_pos_as_xyz
x,y,z
-x+1/2,-y,z+1/2
x+1/2,-y+1/2,-z+1/2
-x,y+1/2,-z
-x,-y,-z
x-1/2,y,-z-1/2
-x-1/2,y-1/2,z-1/2
x,-y-1/2,z

loop_
_atom_site_label
_atom_site_type_symbol
_atom_site_fract_x
_atom_site_fract_y
_atom_site_fract_z
_atom_site_occupancy
_atom_site_U_iso_or_equiv
H3 H+1 0.026 0.25 0.509 1 0.0
H4 H+1 0.463 0.182 0.098 1 0.0
H5 H+1 0.273 0.25 0.339 1 0.0
H9 H+1 0.142 0.024 0.248 1 0.0
H7 H+1 0.05 0.034 0.211 1 0.0
N2 N-3 0.0069 0.25 0.4078 1 0.0
Cl2 Cl-1 0.3526 0.0019 0.1615 1 0.0
N3 N-3 0.2177 0.25 0.3756 1 0.0
H2 H+1 0.199 0.184 0.871 1 0.0
H6 H+1 0.212 0.175 0.465 1 0.0
N4 N-3 0.103 0.0583 0.1769 1 0.0
H8 H+1 0.112 0.03 0.063 1 0.0
N1 N-3 0.2039 0.25 0.9554 1 0.0
H1 H+1 0.254 0.25 0.027 1 0.0
Cl1 Cl-1 0.4734 0.25 0.5469 1 0.0
Al1 Al+3 0.1038 0.25 0.1794 1 0.0
